data_4128178
loop_
_publ_author_name
'Dub, Pavel A.'
'Matsunami, Asuka'
'Kuwata, Shigeki'
'Kayaki, Yoshihito'

_publ_section_title
;
 Cleavage of N-H Bond of Ammonia via Metal-Ligand Cooperation Enables
 Rational Design of a Conceptually New Noyori-Ikariya Catalyst.
;
_journal_issue 6
_journal_name_full 'Journal of the American Chemical Society'
_journal_page_first 2661
_journal_page_last 2677
_journal_paper_doi 10.1021/jacs.8b12961
_journal_volume 141
_journal_year 2019
_chemical_absolute_configuration rmad
_chemical_formula_moiety 'C30 H30 F4 Ir N3 O2 S, C2 H4 Cl2'
_chemical_formula_sum 'C32 H34 Cl2 F4 Ir N3 O2 S'
_chemical_formula_weight 863.82
_space_group_crystal_system tetragonal
_space_group_IT_number 76
_space_group_name_Hall 'P 4w'
_space_group_name_H-M_alt 'P 41'
_symmetry_space_group_name_Hall 'P 4w'
_symmetry_space_group_name_H-M 'P 41'
_atom_sites_solution_hydrogens geom
_atom_sites_solution_primary direct
_atom_sites_solution_secondary difmap
_cell_angle_alpha 90.0000
_cell_angle_beta 90.0000
_cell_angle_gamma 90.0000
_cell_formula_units_Z 4
_cell_length_a 12.3048(11)
_cell_length_b 12.3048(11)
_cell_length_c 21.8820(19)
_cell_measurement_reflns_used 3901
_cell_measurement_temperature 93
_cell_measurement_theta_max 27.49
_cell_measurement_theta_min 3.25
_cell_volume 3313.1(5)
_computing_cell_refinement CrystalClear
_computing_data_collection 'CrystalClear (Rigaku Inc., 2008)'
_computing_data_reduction CrystalClear
_computing_molecular_graphics 'CrystalStructure 4.2.5'
_computing_publication_material 'CrystalStructure 4.2.5 (Rigaku, 2017)'
_computing_structure_refinement 'SHELXL Version 2014/7 (Sheldrick, 2008)'
_computing_structure_solution 'SIR92 (Altomare, et al., 1994)'
_diffrn_ambient_temperature 93
_diffrn_detector_area_resol_mean 7.111
_diffrn_measured_fraction_theta_full 0.997
_diffrn_measured_fraction_theta_max 0.998
_diffrn_measurement_device_type 'Rigaku Saturn724'
_diffrn_measurement_method \w
_diffrn_radiation_type 'Mo K\a'
_diffrn_radiation_wavelength 0.71075
_diffrn_reflns_av_R_equivalents 0.0355
_diffrn_reflns_Laue_measured_fraction_full 0.997
_diffrn_reflns_Laue_measured_fraction_max 0.998
_diffrn_reflns_limit_h_max 12
_diffrn_reflns_limit_h_min -15
_diffrn_reflns_limit_k_max 15
_diffrn_reflns_limit_k_min -15
_diffrn_reflns_limit_l_max 23
_diffrn_reflns_limit_l_min -28
_diffrn_reflns_number 27342
_diffrn_reflns_point_group_measured_fraction_full 0.937
_diffrn_reflns_point_group_measured_fraction_max 0.921
_diffrn_reflns_theta_full 25.242
_diffrn_reflns_theta_max 27.487
_diffrn_reflns_theta_min 3.247
_diffrn_standards_number 0
_exptl_absorpt_coefficient_mu 4.322
_exptl_absorpt_correction_T_max 0.772
_exptl_absorpt_correction_T_min 0.574
_exptl_absorpt_correction_type multi-scan
_exptl_absorpt_process_details 'REQAB (Rigaku, 1998)'
_exptl_crystal_colour yellow
_exptl_crystal_density_diffrn 1.732
_exptl_crystal_density_method 'not measured'
_exptl_crystal_description prism
_exptl_crystal_F_000 1704.00
_exptl_crystal_size_max 0.240
_exptl_crystal_size_mid 0.070
_exptl_crystal_size_min 0.060
_refine_diff_density_max 1.84
_refine_diff_density_min -0.88
_refine_ls_abs_structure_details
;
 Flack x determined using 2648 quotients [(I+)-(I-)]/[(I+)+(I-)]
 (Parsons, Flack and Wagner, Acta Cryst. B69 (2013) 249-259).
;
_refine_ls_abs_structure_Flack 0.004(3)
_refine_ls_extinction_method none
_refine_ls_goodness_of_fit_ref 0.987
_refine_ls_hydrogen_treatment mixed
_refine_ls_number_parameters 414
_refine_ls_number_reflns 6985
_refine_ls_number_restraints 1
_refine_ls_R_factor_all 0.0248
_refine_ls_R_factor_gt 0.0223
_refine_ls_shift/su_max 0.001
_refine_ls_structure_factor_coef Fsqd
_refine_ls_weighting_details 'w = 1/[\s^2^(Fo^2^)+(0.0098P)^2^] where P=(Fo^2^+2Fc^2^)/3'
_refine_ls_weighting_scheme calc
_refine_ls_wR_factor_gt 0.0461
_refine_ls_wR_factor_ref 0.0474
_reflns_Friedel_coverage 0.799
_reflns_Friedel_fraction_full 0.873
_reflns_Friedel_fraction_max 0.840
_reflns_number_gt 6444
_reflns_number_total 6985
_reflns_threshold_expression F^2^>2.0\s(F^2^)
_cod_data_source_file ja8b12961_si_002.cif
_cod_data_source_block compound7
_cod_database_code 4128178

loop_
_space_group_symop_id
_space_group_symop_operation_xyz
1 +X,+Y,+Z
2 -X,-Y,1/2+Z
3 -Y,+X,1/4+Z
4 +Y,-X,3/4+Z

loop_
_atom_site_label
_atom_site_type_symbol
_atom_site_fract_x
_atom_site_fract_y
_atom_site_fract_z
_atom_site_U_iso_or_equiv
_atom_site_adp_type
_atom_site_occupancy
_atom_site_site_symmetry_order
_atom_site_calc_flag
_atom_site_refinement_flags_posn
_atom_site_refinement_flags_adp
Ir1 Ir 0.64755(2) 0.14529(2) 0.75000(2) 0.01109(5) Uani 1 1 d . .
Cl1 Cl 0.3419(3) 0.1743(2) 1.02834(14) 0.0884(10) Uani 1 1 d . .
Cl2 Cl 0.3841(4) 0.4026(3) 0.94952(15) 0.1318(17) Uani 1 1 d . .
S1 S 0.66405(12) -0.06626(12) 0.83436(6) 0.0123(3) Uani 1 1 d . .
F1 F 0.6150(3) -0.1054(3) 0.96165(15) 0.0212(8) Uani 1 1 d . .
F2 F 0.6071(3) 0.0325(4) 1.05681(16) 0.0327(11) Uani 1 1 d . .
F3 F 0.6616(4) 0.2452(4) 1.04006(18) 0.0384(11) Uani 1 1 d . .
F4 F 0.7241(3) 0.3173(3) 0.92869(17) 0.0324(10) Uani 1 1 d . .
O1 O 0.7401(3) -0.1506(3) 0.85204(17) 0.0165(9) Uani 1 1 d . .
O2 O 0.5508(3) -0.0992(3) 0.83238(17) 0.0165(9) Uani 1 1 d . .
N1 N 0.8055(4) 0.1377(4) 0.7118(2) 0.0122(10) Uani 1 1 d . .
H1 H 0.8108 0.1847 0.6798 0.015 Uiso 1 1 calc R U
H2 H 0.8558 0.1569 0.7403 0.015 Uiso 1 1 calc R U
N2 N 0.6998(4) -0.0129(4) 0.7720(2) 0.0128(11) Uani 1 1 d . .
N3 N 0.7336(4) 0.1856(4) 0.8287(2) 0.0174(11) Uani 1 1 d . .
H3 H 0.756(5) 0.264(5) 0.822(3) 0.021 Uiso 1 1 d . U
C1 C 0.5486(5) 0.1730(5) 0.6697(3) 0.0173(13) Uani 1 1 d . .
C2 C 0.5699(5) 0.2752(5) 0.6997(3) 0.0156(13) Uani 1 1 d . .
C3 C 0.5244(5) 0.2687(5) 0.7590(3) 0.0184(14) Uani 1 1 d . .
C4 C 0.4771(5) 0.1632(5) 0.7672(3) 0.0184(14) Uani 1 1 d . .
C5 C 0.4902(5) 0.1046(5) 0.7108(3) 0.0155(13) Uani 1 1 d . .
C6 C 0.5768(5) 0.1482(5) 0.6040(3) 0.0234(15) Uani 1 1 d . .
H4 H 0.6430 0.1877 0.5926 0.035 Uiso 1 1 calc R U
H5 H 0.5168 0.1709 0.5775 0.035 Uiso 1 1 calc R U
H6 H 0.5890 0.0699 0.5994 0.035 Uiso 1 1 calc R U
C7 C 0.6201(5) 0.3739(5) 0.6713(3) 0.0233(15) Uani 1 1 d . .
H7 H 0.5647 0.4138 0.6482 0.035 Uiso 1 1 calc R U
H8 H 0.6786 0.3517 0.6436 0.035 Uiso 1 1 calc R U
H9 H 0.6498 0.4208 0.7034 0.035 Uiso 1 1 calc R U
C8 C 0.5248(6) 0.3578(6) 0.8064(3) 0.0265(17) Uani 1 1 d . .
H10 H 0.5276 0.3255 0.8473 0.040 Uiso 1 1 calc R U
H11 H 0.4585 0.4013 0.8024 0.040 Uiso 1 1 calc R U
H12 H 0.5885 0.4043 0.8003 0.040 Uiso 1 1 calc R U
C9 C 0.4114(5) 0.1269(5) 0.8220(3) 0.0263(16) Uani 1 1 d . .
H13 H 0.3347 0.1449 0.8156 0.040 Uiso 1 1 calc R U
H14 H 0.4379 0.1641 0.8587 0.040 Uiso 1 1 calc R U
H15 H 0.4191 0.0482 0.8273 0.040 Uiso 1 1 calc R U
C10 C 0.4514(5) -0.0074(5) 0.6988(3) 0.0216(15) Uani 1 1 d . .
H16 H 0.4525 -0.0492 0.7370 0.032 Uiso 1 1 calc R U
H17 H 0.4991 -0.0423 0.6688 0.032 Uiso 1 1 calc R U
H18 H 0.3771 -0.0048 0.6829 0.032 Uiso 1 1 calc R U
C11 C 0.6699(5) 0.0340(5) 0.8932(3) 0.0148(13) Uani 1 1 d . .
C12 C 0.6389(5) 0.0005(5) 0.9514(3) 0.0182(14) Uani 1 1 d . .
C13 C 0.6362(4) 0.0690(5) 1.0003(3) 0.0222(13) Uani 1 1 d . .
C14 C 0.6657(5) 0.1752(5) 0.9921(3) 0.0246(14) Uani 1 1 d . .
C15 C 0.6976(5) 0.2099(5) 0.9357(3) 0.0220(14) Uani 1 1 d . .
C16 C 0.7011(5) 0.1434(5) 0.8836(3) 0.0154(13) Uani 1 1 d . .
C17 C 0.8055(4) -0.0498(4) 0.7459(3) 0.0121(11) Uani 1 1 d . .
H19 H 0.8645 -0.0394 0.7768 0.014 Uiso 1 1 calc R U
C18 C 0.8261(5) 0.0254(5) 0.6906(3) 0.0149(13) Uani 1 1 d . .
H20 H 0.7703 0.0078 0.6588 0.018 Uiso 1 1 calc R U
C19 C 0.8039(5) -0.1672(5) 0.7250(3) 0.0157(13) Uani 1 1 d . .
C20 C 0.7085(5) -0.2143(5) 0.7026(3) 0.0202(14) Uani 1 1 d . .
H21 H 0.6428 -0.1737 0.7026 0.024 Uiso 1 1 calc R U
C21 C 0.7092(6) -0.3188(5) 0.6807(3) 0.0296(16) Uani 1 1 d . .
H22 H 0.6442 -0.3503 0.6654 0.036 Uiso 1 1 calc R U
C22 C 0.8046(6) -0.3785(5) 0.6809(3) 0.0291(16) Uani 1 1 d . .
H23 H 0.8048 -0.4508 0.6658 0.035 Uiso 1 1 calc R U
C23 C 0.8980(6) -0.3340(5) 0.7027(3) 0.0264(16) Uani 1 1 d . .
H24 H 0.9634 -0.3749 0.7020 0.032 Uiso 1 1 calc R U
C24 C 0.8984(6) -0.2289(5) 0.7261(3) 0.0229(15) Uani 1 1 d . .
H25 H 0.9633 -0.1992 0.7427 0.027 Uiso 1 1 calc R U
C25 C 0.9369(5) 0.0064(5) 0.6623(3) 0.0175(13) Uani 1 1 d . .
C26 C 0.9445(6) -0.0678(5) 0.6147(3) 0.0262(16) Uani 1 1 d . .
H26 H 0.8803 -0.0984 0.5978 0.031 Uiso 1 1 calc R U
C27 C 1.0456(7) -0.0978(6) 0.5913(4) 0.042(2) Uani 1 1 d . .
H27 H 1.0511 -0.1489 0.5590 0.051 Uiso 1 1 calc R U
C28 C 1.1390(7) -0.0506(6) 0.6168(4) 0.045(2) Uani 1 1 d . .
H28 H 1.2088 -0.0715 0.6025 0.054 Uiso 1 1 calc R U
C29 C 1.1298(6) 0.0248(6) 0.6618(4) 0.042(2) Uani 1 1 d . .
H29 H 1.1933 0.0590 0.6773 0.051 Uiso 1 1 calc R U
C30 C 1.0292(5) 0.0526(5) 0.6855(3) 0.0265(16) Uani 1 1 d . .
H30 H 1.0243 0.1038 0.7179 0.032 Uiso 1 1 calc R U
C31 C 0.2502(7) 0.2845(8) 1.0213(4) 0.064(3) Uani 1 1 d . .
H31 H 0.2060 0.2746 0.9840 0.077 Uiso 1 1 calc R U
H32 H 0.2003 0.2846 1.0568 0.077 Uiso 1 1 calc R U
C32 C 0.3098(8) 0.3963(10) 1.0180(4) 0.076(4) Uani 1 1 d . .
H33 H 0.3594 0.4044 1.0533 0.091 Uiso 1 1 calc R U
H34 H 0.2560 0.4562 1.0194 0.091 Uiso 1 1 calc R U

loop_
_atom_site_aniso_label
_atom_site_aniso_U_11
_atom_site_aniso_U_22
_atom_site_aniso_U_33
_atom_site_aniso_U_23
_atom_site_aniso_U_13
_atom_site_aniso_U_12
Ir1 0.01088(10) 0.01180(11) 0.01061(10) 0.00119(10) 0.00045(10) 0.00071(8)
Cl1 0.120(3) 0.0525(17) 0.093(2) -0.0046(15) 0.0213(19) 0.0075(17)
Cl2 0.228(5) 0.065(2) 0.102(3) -0.0013(19) 0.102(3) -0.002(3)
S1 0.0145(7) 0.0132(7) 0.0092(7) 0.0022(6) -0.0005(6) -0.0018(6)
F1 0.024(2) 0.023(2) 0.0163(19) 0.0072(15) -0.0005(15) -0.0054(16)
F2 0.034(3) 0.051(3) 0.012(2) -0.0018(19) 0.0053(17) -0.014(2)
F3 0.051(3) 0.044(3) 0.020(2) -0.019(2) 0.007(2) -0.012(2)
F4 0.050(3) 0.020(2) 0.027(2) -0.0094(17) -0.0009(19) -0.0163(19)
O1 0.021(2) 0.015(2) 0.014(2) 0.0052(17) -0.0011(17) 0.0046(18)
O2 0.015(2) 0.025(2) 0.009(2) 0.0023(18) 0.0024(17) -0.0039(18)
N1 0.013(2) 0.012(2) 0.012(3) 0.0020(19) -0.001(2) -0.0005(19)
N2 0.018(3) 0.010(2) 0.010(3) 0.0043(18) 0.0013(19) 0.001(2)
N3 0.024(3) 0.013(3) 0.015(3) -0.002(2) -0.004(2) -0.005(2)
C1 0.012(3) 0.020(3) 0.019(3) 0.002(3) -0.003(2) 0.003(2)
C2 0.011(3) 0.018(3) 0.018(3) 0.006(2) 0.000(2) 0.007(2)
C3 0.015(3) 0.019(3) 0.021(4) 0.000(3) 0.000(3) 0.009(2)
C4 0.010(3) 0.023(3) 0.022(4) 0.005(3) 0.001(2) 0.006(2)
C5 0.008(3) 0.023(3) 0.015(3) 0.004(3) -0.005(2) 0.003(2)
C6 0.028(4) 0.030(4) 0.013(4) 0.004(3) -0.002(3) 0.000(3)
C7 0.022(4) 0.020(4) 0.028(4) 0.008(3) 0.003(3) 0.003(3)
C8 0.022(4) 0.030(4) 0.028(4) -0.005(3) 0.009(3) 0.007(3)
C9 0.023(4) 0.023(4) 0.033(4) 0.007(3) 0.010(3) 0.002(3)
C10 0.017(3) 0.025(4) 0.022(4) 0.003(3) -0.007(3) -0.001(3)
C11 0.015(3) 0.022(3) 0.008(3) 0.002(2) 0.000(2) -0.004(2)
C12 0.017(3) 0.022(3) 0.016(3) 0.000(3) -0.005(2) -0.007(3)
C13 0.022(3) 0.038(4) 0.007(3) 0.001(3) 0.007(3) -0.009(3)
C14 0.028(3) 0.027(3) 0.019(4) -0.008(3) -0.007(3) -0.006(3)
C15 0.025(4) 0.022(3) 0.020(4) -0.005(3) -0.001(3) -0.006(3)
C16 0.015(3) 0.018(3) 0.013(3) 0.001(2) -0.003(2) -0.003(2)
C17 0.012(3) 0.013(3) 0.011(3) 0.003(3) 0.003(3) 0.003(2)
C18 0.019(3) 0.013(3) 0.013(3) 0.001(2) -0.002(2) 0.000(2)
C19 0.019(3) 0.015(3) 0.013(3) 0.006(2) 0.006(2) 0.001(2)
C20 0.026(4) 0.019(3) 0.015(3) -0.005(3) 0.002(3) 0.003(3)
C21 0.036(4) 0.022(4) 0.031(4) -0.005(3) 0.001(3) 0.003(3)
C22 0.046(5) 0.016(3) 0.025(4) -0.001(3) 0.006(3) 0.005(3)
C23 0.033(4) 0.019(3) 0.027(4) 0.007(3) 0.014(3) 0.014(3)
C24 0.027(4) 0.022(3) 0.019(4) 0.003(3) 0.007(3) 0.004(3)
C25 0.021(3) 0.015(3) 0.016(3) 0.007(3) 0.007(3) 0.005(3)
C26 0.035(4) 0.023(4) 0.020(4) -0.001(3) 0.008(3) -0.001(3)
C27 0.057(6) 0.031(5) 0.039(5) 0.007(4) 0.029(4) 0.017(4)
C28 0.033(5) 0.036(5) 0.065(6) 0.011(4) 0.029(4) 0.012(4)
C29 0.017(4) 0.032(4) 0.077(6) 0.008(4) 0.014(4) 0.000(3)
C30 0.020(3) 0.018(3) 0.041(4) 0.003(3) 0.005(3) 0.008(3)
C31 0.048(6) 0.074(7) 0.071(7) 0.013(6) 0.012(5) 0.004(5)
C32 0.058(7) 0.122(11) 0.046(7) -0.005(6) 0.011(5) 0.030(7)

loop_
_atom_type_symbol
_atom_type_description
_atom_type_scat_dispersion_real
_atom_type_scat_dispersion_imag
_atom_type_scat_source
C C 0.0033 0.0016
;
International Tables for Crystallography
(Vol. C, Tables 4.2.6.8 and 6.1.1.4)
;
H H 0.0000 0.0000
;
International Tables for Crystallography
(Vol. C, Table 6.1.1.4)
;
F F 0.0171 0.0103
;
International Tables for Crystallography
(Vol. C, Tables 4.2.6.8 and 6.1.1.4)
;
Ir Ir -1.4442 7.9887
;
International Tables for Crystallography
(Vol. C, Tables 4.2.6.8 and 6.1.1.4)
;
N N 0.0061 0.0033
;
International Tables for Crystallography
(Vol. C, Tables 4.2.6.8 and 6.1.1.4)
;
O O 0.0106 0.0060
;
International Tables for Crystallography
(Vol. C, Tables 4.2.6.8 and 6.1.1.4)
;
S S 0.1246 0.1234
;
International Tables for Crystallography
(Vol. C, Tables 4.2.6.8 and 6.1.1.4)
;
Cl Cl 0.1484 0.1585
;
International Tables for Crystallography
(Vol. C, Tables 4.2.6.8 and 6.1.1.4)
;

loop_
_geom_angle_atom_site_label_1
_geom_angle_atom_site_label_2
_geom_angle_atom_site_label_3
_geom_angle
N3 Ir1 N2 82.85(19)
N3 Ir1 N1 82.55(19)
N2 Ir1 N1 76.67(17)
N3 Ir1 C4 109.2(2)
N2 Ir1 C4 110.7(2)
N1 Ir1 C4 166.5(2)
N3 Ir1 C3 96.5(2)
N2 Ir1 C3 147.7(2)
N1 Ir1 C3 135.5(2)
C4 Ir1 C3 39.0(2)
N3 Ir1 C2 118.0(2)
N2 Ir1 C2 159.2(2)
N1 Ir1 C2 103.7(2)
C4 Ir1 C2 65.2(2)
C3 Ir1 C2 38.3(2)
N3 Ir1 C1 157.0(2)
N2 Ir1 C1 120.2(2)
N1 Ir1 C1 101.7(2)
C4 Ir1 C1 64.9(2)
C3 Ir1 C1 64.4(2)
C2 Ir1 C1 39.0(2)
N3 Ir1 C5 146.5(2)
N2 Ir1 C5 98.6(2)
N1 Ir1 C5 130.6(2)
C4 Ir1 C5 38.9(2)
C3 Ir1 C5 64.7(2)
C2 Ir1 C5 64.9(2)
C1 Ir1 C5 38.3(2)
O1 S1 O2 115.3(3)
O1 S1 N2 110.4(3)
O2 S1 N2 111.0(2)
O1 S1 C11 106.1(3)
O2 S1 C11 104.7(3)
N2 S1 C11 109.0(3)
C18 N1 Ir1 108.8(3)
C18 N1 H1 109.9
Ir1 N1 H1 109.9
C18 N1 H2 109.9
Ir1 N1 H2 109.9
H1 N1 H2 108.3
C17 N2 S1 116.7(4)
C17 N2 Ir1 117.4(3)
S1 N2 Ir1 119.8(3)
C16 N3 Ir1 119.2(4)
C16 N3 H3 124(4)
Ir1 N3 H3 104(4)
C5 C1 C2 108.6(5)
C5 C1 C6 126.7(6)
C2 C1 C6 124.6(6)
C5 C1 Ir1 71.3(3)
C2 C1 Ir1 70.4(3)
C6 C1 Ir1 127.7(4)
C3 C2 C1 107.2(5)
C3 C2 C7 126.2(6)
C1 C2 C7 126.3(6)
C3 C2 Ir1 70.5(3)
C1 C2 Ir1 70.6(3)
C7 C2 Ir1 129.0(4)
C2 C3 C4 109.1(5)
C2 C3 C8 126.0(6)
C4 C3 C8 125.0(6)
C2 C3 Ir1 71.2(3)
C4 C3 Ir1 70.1(3)
C8 C3 Ir1 125.0(4)
C3 C4 C5 107.5(5)
C3 C4 C9 125.7(6)
C5 C4 C9 126.3(6)
C3 C4 Ir1 70.9(3)
C5 C4 Ir1 71.8(3)
C9 C4 Ir1 129.2(4)
C1 C5 C4 107.6(5)
C1 C5 C10 126.8(6)
C4 C5 C10 125.5(6)
C1 C5 Ir1 70.4(3)
C4 C5 Ir1 69.3(3)
C10 C5 Ir1 124.7(4)
C1 C6 H4 109.5
C1 C6 H5 109.5
H4 C6 H5 109.5
C1 C6 H6 109.5
H4 C6 H6 109.5
H5 C6 H6 109.5
C2 C7 H7 109.5
C2 C7 H8 109.5
H7 C7 H8 109.5
C2 C7 H9 109.5
H7 C7 H9 109.5
H8 C7 H9 109.5
C3 C8 H10 109.5
C3 C8 H11 109.5
H10 C8 H11 109.5
C3 C8 H12 109.5
H10 C8 H12 109.5
H11 C8 H12 109.5
C4 C9 H13 109.5
C4 C9 H14 109.5
H13 C9 H14 109.5
C4 C9 H15 109.5
H13 C9 H15 109.5
H14 C9 H15 109.5
C5 C10 H16 109.5
C5 C10 H17 109.5
H16 C10 H17 109.5
C5 C10 H18 109.5
H16 C10 H18 109.5
H17 C10 H18 109.5
C12 C11 C16 119.4(5)
C12 C11 S1 116.4(5)
C16 C11 S1 124.2(4)
F1 C12 C13 117.4(5)
F1 C12 C11 119.7(5)
C13 C12 C11 122.8(6)
C12 C13 F2 121.0(5)
C12 C13 C14 118.9(6)
F2 C13 C14 120.2(6)
F3 C14 C15 120.7(6)
F3 C14 C13 119.7(7)
C15 C14 C13 119.6(6)
C14 C15 F4 118.2(6)
C14 C15 C16 124.1(6)
F4 C15 C16 117.6(5)
N3 C16 C15 120.1(5)
N3 C16 C11 124.7(5)
C15 C16 C11 115.2(5)
N2 C17 C19 113.2(4)
N2 C17 C18 105.2(4)
C19 C17 C18 109.7(5)
N2 C17 H19 109.5
C19 C17 H19 109.5
C18 C17 H19 109.5
N1 C18 C25 115.2(5)
N1 C18 C17 106.6(4)
C25 C18 C17 112.0(5)
N1 C18 H20 107.6
C25 C18 H20 107.6
C17 C18 H20 107.6
C24 C19 C20 118.9(6)
C24 C19 C17 120.3(6)
C20 C19 C17 120.8(5)
C21 C20 C19 120.4(6)
C21 C20 H21 119.8
C19 C20 H21 119.8
C20 C21 C22 120.1(7)
C20 C21 H22 120.0
C22 C21 H22 120.0
C23 C22 C21 120.3(7)
C23 C22 H23 119.9
C21 C22 H23 119.9
C22 C23 C24 120.4(6)
C22 C23 H24 119.8
C24 C23 H24 119.8
C19 C24 C23 119.9(6)
C19 C24 H25 120.0
C23 C24 H25 120.0
C30 C25 C26 119.8(6)
C30 C25 C18 122.1(6)
C26 C25 C18 117.9(6)
C25 C26 C27 120.6(7)
C25 C26 H26 119.7
C27 C26 H26 119.7
C26 C27 C28 118.5(7)
C26 C27 H27 120.8
C28 C27 H27 120.8
C29 C28 C27 120.2(7)
C29 C28 H28 119.9
C27 C28 H28 119.9
C28 C29 C30 121.0(8)
C28 C29 H29 119.5
C30 C29 H29 119.5
C25 C30 C29 120.0(7)
C25 C30 H30 120.0
C29 C30 H30 120.0
C32 C31 Cl1 112.4(7)
C32 C31 H31 109.1
Cl1 C31 H31 109.1
C32 C31 H32 109.1
Cl1 C31 H32 109.1
H31 C31 H32 107.9
C31 C32 Cl2 108.9(7)
C31 C32 H33 109.9
Cl2 C32 H33 109.9
C31 C32 H34 109.9
Cl2 C32 H34 109.9
H33 C32 H34 108.3

loop_
_geom_bond_atom_site_label_1
_geom_bond_atom_site_label_2
_geom_bond_distance
Ir1 N3 2.081(5)
Ir1 N2 2.106(5)
Ir1 N1 2.118(5)
Ir1 C4 2.142(6)
Ir1 C3 2.154(5)
Ir1 C2 2.163(6)
Ir1 C1 2.166(6)
Ir1 C5 2.177(6)
Cl1 C31 1.771(9)
Cl2 C32 1.757(9)
S1 O1 1.450(4)
S1 O2 1.452(4)
S1 N2 1.577(5)
S1 C11 1.784(6)
F1 C12 1.354(7)
F2 C13 1.365(7)
F3 C14 1.358(7)
F4 C15 1.369(7)
N1 C18 1.480(7)
N1 H1 0.9100
N1 H2 0.9100
N2 C17 1.491(7)
N3 C16 1.369(7)
N3 H3 1.01(6)
C1 C5 1.426(8)
C1 C2 1.445(8)
C1 C6 1.509(8)
C2 C3 1.415(8)
C2 C7 1.497(8)
C3 C4 1.434(8)
C3 C8 1.509(8)
C4 C5 1.439(8)
C4 C9 1.514(8)
C5 C10 1.482(8)
C6 H4 0.9800
C6 H5 0.9800
C6 H6 0.9800
C7 H7 0.9800
C7 H8 0.9800
C7 H9 0.9800
C8 H10 0.9800
C8 H11 0.9800
C8 H12 0.9800
C9 H13 0.9800
C9 H14 0.9800
C9 H15 0.9800
C10 H16 0.9800
C10 H17 0.9800
C10 H18 0.9800
C11 C12 1.393(8)
C11 C16 1.416(8)
C12 C13 1.362(9)
C13 C14 1.367(8)
C14 C15 1.364(9)
C15 C16 1.404(8)
C17 C19 1.516(7)
C17 C18 1.544(8)
C17 H19 1.0000
C18 C25 1.516(8)
C18 H20 1.0000
C19 C24 1.389(8)
C19 C20 1.397(8)
C20 C21 1.373(8)
C20 H21 0.9500
C21 C22 1.385(9)
C21 H22 0.9500
C22 C23 1.360(10)
C22 H23 0.9500
C23 C24 1.390(8)
C23 H24 0.9500
C24 H25 0.9500
C25 C30 1.368(9)
C25 C26 1.389(8)
C26 C27 1.394(9)
C26 H26 0.9500
C27 C28 1.402(11)
C27 H27 0.9500
C28 C29 1.359(11)
C28 H28 0.9500
C29 C30 1.385(9)
C29 H29 0.9500
C30 H30 0.9500
C31 C32 1.560(13)
C31 H31 0.9900
C31 H32 0.9900
C32 H33 0.9900
C32 H34 0.9900

loop_
_geom_hbond_atom_site_label_D
_geom_hbond_atom_site_label_H
_geom_hbond_atom_site_label_A
_geom_hbond_site_symmetry_A
_geom_hbond_distance_DA
_geom_hbond_distance_DH
_geom_hbond_distance_HA
_geom_hbond_angle_DHA
_geom_hbond_publ_flag
N1 H1 O1 4_664 2.884(6) 0.910(5) 1.994(4) 165.4(3) no
N3 H3 F4 . 2.725(6) 1.012 2.448 94.7 no

loop_
_geom_torsion_atom_site_label_1
_geom_torsion_atom_site_label_2
_geom_torsion_atom_site_label_3
_geom_torsion_atom_site_label_4
_geom_torsion
O1 S1 N2 C17 -4.8(5)
O2 S1 N2 C17 -134.0(4)
C11 S1 N2 C17 111.3(4)
O1 S1 N2 Ir1 -156.6(3)
O2 S1 N2 Ir1 74.2(3)
C11 S1 N2 Ir1 -40.5(4)
C5 C1 C2 C3 0.0(6)
C6 C1 C2 C3 175.8(5)
Ir1 C1 C2 C3 -61.4(4)
C5 C1 C2 C7 -174.0(5)
C6 C1 C2 C7 1.8(9)
Ir1 C1 C2 C7 124.7(6)
C5 C1 C2 Ir1 61.4(4)
C6 C1 C2 Ir1 -122.9(6)
C1 C2 C3 C4 1.3(6)
C7 C2 C3 C4 175.3(6)
Ir1 C2 C3 C4 -60.1(4)
C1 C2 C3 C8 -178.5(6)
C7 C2 C3 C8 -4.5(10)
Ir1 C2 C3 C8 120.1(6)
C1 C2 C3 Ir1 61.4(4)
C7 C2 C3 Ir1 -124.6(6)
C2 C3 C4 C5 -2.1(7)
C8 C3 C4 C5 177.7(5)
Ir1 C3 C4 C5 -62.9(4)
C2 C3 C4 C9 -174.1(5)
C8 C3 C4 C9 5.7(10)
Ir1 C3 C4 C9 125.1(6)
C2 C3 C4 Ir1 60.8(4)
C8 C3 C4 Ir1 -119.4(6)
C2 C1 C5 C4 -1.3(6)
C6 C1 C5 C4 -177.0(5)
Ir1 C1 C5 C4 59.5(4)
C2 C1 C5 C10 179.9(5)
C6 C1 C5 C10 4.2(10)
Ir1 C1 C5 C10 -119.3(6)
C2 C1 C5 Ir1 -60.8(4)
C6 C1 C5 Ir1 123.5(6)
C3 C4 C5 C1 2.1(6)
C9 C4 C5 C1 174.0(6)
Ir1 C4 C5 C1 -60.2(4)
C3 C4 C5 C10 -179.1(5)
C9 C4 C5 C10 -7.2(10)
Ir1 C4 C5 C10 118.6(6)
C3 C4 C5 Ir1 62.4(4)
C9 C4 C5 Ir1 -125.7(6)
O1 S1 C11 C12 -62.1(5)
O2 S1 C11 C12 60.3(5)
N2 S1 C11 C12 179.0(5)
O1 S1 C11 C16 119.3(5)
O2 S1 C11 C16 -118.3(5)
N2 S1 C11 C16 0.5(6)
C16 C11 C12 F1 -176.2(5)
S1 C11 C12 F1 5.2(8)
C16 C11 C12 C13 0.6(9)
S1 C11 C12 C13 -178.0(5)
F1 C12 C13 F2 -2.1(9)
C11 C12 C13 F2 -179.0(5)
F1 C12 C13 C14 176.5(5)
C11 C12 C13 C14 -0.4(10)
C12 C13 C14 F3 178.8(5)
F2 C13 C14 F3 -2.6(9)
C12 C13 C14 C15 -0.5(10)
F2 C13 C14 C15 178.1(5)
F3 C14 C15 F4 -0.8(9)
C13 C14 C15 F4 178.5(5)
F3 C14 C15 C16 -178.2(6)
C13 C14 C15 C16 1.1(10)
Ir1 N3 C16 C15 -136.8(5)
Ir1 N3 C16 C11 43.6(8)
C14 C15 C16 N3 179.5(6)
F4 C15 C16 N3 2.1(9)
C14 C15 C16 C11 -0.8(10)
F4 C15 C16 C11 -178.2(5)
C12 C11 C16 N3 179.6(6)
S1 C11 C16 N3 -1.9(9)
C12 C11 C16 C15 0.0(9)
S1 C11 C16 C15 178.5(5)
S1 N2 C17 C19 67.3(6)
Ir1 N2 C17 C19 -140.2(4)
S1 N2 C17 C18 -172.9(4)
Ir1 N2 C17 C18 -20.4(6)
Ir1 N1 C18 C25 -179.5(4)
Ir1 N1 C18 C17 -54.6(5)
N2 C17 C18 N1 47.2(6)
C19 C17 C18 N1 169.3(4)
N2 C17 C18 C25 174.1(5)
C19 C17 C18 C25 -63.8(6)
N2 C17 C19 C24 -150.6(5)
C18 C17 C19 C24 92.3(6)
N2 C17 C19 C20 31.5(8)
C18 C17 C19 C20 -85.7(6)
C24 C19 C20 C21 -1.6(9)
C17 C19 C20 C21 176.4(6)
C19 C20 C21 C22 0.3(10)
C20 C21 C22 C23 -0.1(11)
C21 C22 C23 C24 1.2(11)
C20 C19 C24 C23 2.6(9)
C17 C19 C24 C23 -175.3(6)
C22 C23 C24 C19 -2.5(10)
N1 C18 C25 C30 39.8(8)
C17 C18 C25 C30 -82.3(7)
N1 C18 C25 C26 -145.8(6)
C17 C18 C25 C26 92.1(7)
C30 C25 C26 C27 1.7(10)
C18 C25 C26 C27 -172.9(6)
C25 C26 C27 C28 -0.5(11)
C26 C27 C28 C29 -1.9(12)
C27 C28 C29 C30 3.2(13)
C26 C25 C30 C29 -0.4(10)
C18 C25 C30 C29 173.8(6)
C28 C29 C30 C25 -2.0(12)
Cl1 C31 C32 Cl2 66.6(8)
